data_7206991
loop_
_publ_author_name
'Puigjaner, Cristina'
'Barbas, Rafael'
'Portell, Anna'
'Valverde, Ismael'
'Vila, Xavier'
'Alcob\'e, Xavier'
'Font-Bardia, Merc\`e'
'Prohens, Rafel'

_publ_section_title
;
 A cocrystal is the key intermediates for the production of a new
 polymorph of Vorinostat
;
_journal_issue 2
_journal_name_full CrystEngComm
_journal_page_first 362
_journal_paper_doi 10.1039/c1ce05799e
_journal_volume 14
_journal_year 2012
_chemical_formula_iupac 'C14 H20 N2 O3'
_chemical_formula_moiety 'C14 H20 N2 O3'
_chemical_formula_structural 'C14 H20 N2 O3'
_chemical_formula_sum 'C14 H20 N2 O3'
_chemical_formula_weight 264.32
_chemical_name_common 'suberoylanilide hydroxamic acid'
_chemical_name_systematic
;
suberoylanilide hydroxamic acid
;
_space_group_IT_number 14
_symmetry_cell_setting monoclinic
_symmetry_space_group_name_Hall '-P 2yn'
_symmetry_space_group_name_H-M 'P 1 21/n 1'
_cell_angle_alpha 90.00000
_cell_angle_beta 94.5220(12)
_cell_angle_gamma 90.00000
_cell_formula_units_Z 4
_cell_length_a 19.3146(4)
_cell_length_b 8.46572(7)
_cell_length_c 8.94208(10)
_cell_measurement_temperature 295
_cell_volume 1457.59(4)
_computing_structure_refinement FULLPROF
_diffrn_ambient_temperature 295
_diffrn_measurement_device_type 'PANalytical X'Pert PRO MPD'
_diffrn_radiation_monochromator 'elliptic x-ray mirror'
_diffrn_radiation_type 'Cu K\a'
_diffrn_radiation_wavelength 1.5418
_diffrn_source 'sealed X-ray tube'
_diffrn_source_target Cu
_exptl_absorpt_coefficient_mu 0.694
_exptl_crystal_density_diffrn 1.20432
_pd_char_colour white
_pd_instr_location ' ?'
_pd_meas_2theta_range_inc 0.013003
_pd_meas_2theta_range_max 69.98400
_pd_meas_2theta_range_min 7.01200
_pd_meas_number_of_points 4845
_pd_proc_2theta_range_inc 0.013003
_pd_proc_2theta_range_max 69.9815
_pd_proc_2theta_range_min 7.0095
_pd_proc_ls_pref_orient_corr ' ?'
_pd_proc_ls_prof_R_factor 3.1669
_pd_proc_ls_prof_wR_expected 1.1415
_pd_proc_ls_prof_wR_factor 4.6144
_pd_proc_wavelength 1.540600
_pd_spec_mounting ' ?'
_refine_ls_hydrogen_treatment refU
_refine_ls_number_parameters 134
_refine_ls_number_reflns 1586
_refine_ls_number_restraints 106
_refine_ls_R_I_factor 2.8322
_refine_ls_shift/su_max 0.1
_cod_data_source_file c1ce05799e.txt
_cod_data_source_block a-voronistat2
_cod_depositor_comments
;
The following automatic conversions were performed:

'_symmetry_cell_setting' value 'Monoclinic' changed to 'monoclinic'
according to /home/saulius/struct/CIF-dictionaries/cif_core.dic
dictionary named 'cif_core.dic' version 2.4.1 from
2010-06-29.

'_diffrn_source_target' value 'Cu ' changed to 'Cu'
according to /home/saulius/struct/CIF-dictionaries/cif_core.dic
dictionary named 'cif_core.dic' version 2.4.1 from 2010-06-29.

Automatic conversion script
Id: cif_fix_values 1715 2011-07-08 13:25:40Z adriana 
;
_cod_original_cell_volume 1457.59(3)
_cod_database_code 7206991
_pd_proc_ls_prof_cr_factor 8.0295
_pd_proc_ls_prof_cwr_factor 8.6928
_pd_proc_ls_prof_cwr_expected 2.1504
_pd_proc_ls_prof_chi2 16.3411
_pd_proc_ls_prof_echi2 16.7342

loop_
_symmetry_equiv_pos_as_xyz
x,y,z
-x+1/2,y+1/2,-z+1/2
-x,-y,-z
x+1/2,-y+1/2,z+1/2

loop_
_atom_site_label
_atom_site_fract_x
_atom_site_fract_y
_atom_site_fract_z
_atom_site_U_iso_or_equiv
_atom_site_occupancy
_atom_site_adp_type
_atom_site_type_symbol
O1 0.2900(4) 0.7060(10) 0.3945(7) 0.047(3) 1.00000 Uiso O
O2 0.7470(4) 0.4408(8) 0.1398(8) 0.047(3) 1.00000 Uiso O
O3 0.8518(3) 0.6456(9) 0.1481(7) 0.047(3) 1.00000 Uiso O
H4 0.84130 0.67156 0.05303 0.34(2) 1.00000 Uiso H
N5 0.22796(15) 0.6124(12) 0.1874(6) 0.049(5) 1.00000 Uiso N
H6 0.23300 0.62104 0.09487 0.34(2) 1.00000 Uiso H
N7 0.7924(4) 0.6624(11) 0.2294(11) 0.049(5) 1.00000 Uiso N
H8 0.78011 0.73984 0.27725 0.34(2) 1.00000 Uiso H
C9 0.14834(12) 0.6152(12) 0.38348(18) 0.065(2) 1.00000 Uiso C
H10 0.18432 0.63752 0.45717 0.34(2) 1.00000 Uiso H
C11 0.08039(8) 0.6056(13) 0.42207(20) 0.065(2) 1.00000 Uiso C
H12 0.07207 0.60598 0.52358 0.34(2) 1.00000 Uiso H
C13 0.02489(9) 0.6265(13) 0.31495(19) 0.065(2) 1.00000 Uiso C
H14 -0.01967 0.61927 0.34625 0.34(2) 1.00000 Uiso H
C15 0.03698(12) 0.6201(13) 0.1654(2) 0.065(2) 1.00000 Uiso C
H16 -0.00047 0.59602 0.09723 0.34(2) 1.00000 Uiso H
C17 0.10466(8) 0.6290(10) 0.1205(2) 0.065(2) 1.00000 Uiso C
H18 0.11432 0.59664 0.02461 0.34(2) 1.00000 Uiso H
C19 0.15903(9) 0.6295(14) 0.23292(18) 0.065(2) 1.00000 Uiso C
C20 0.2878(4) 0.6593(18) 0.2651(10) 0.065(2) 1.00000 Uiso C
C21 0.3560(3) 0.6116(9) 0.2034(8) 0.065(2) 1.00000 Uiso C
H22 0.35091 0.66556 0.10626 0.34(2) 1.00000 Uiso H
H23 0.35323 0.49877 0.18620 0.34(2) 1.00000 Uiso H
C24 0.4217(4) 0.6585(8) 0.2834(8) 0.065(2) 1.00000 Uiso C
H25 0.42120 0.61729 0.38671 0.34(2) 1.00000 Uiso H
H26 0.42441 0.77319 0.29105 0.34(2) 1.00000 Uiso H
C27 0.4793(3) 0.5895(8) 0.2001(8) 0.065(2) 1.00000 Uiso C
H28 0.46916 0.48228 0.17894 0.34(2) 1.00000 Uiso H
H29 0.48628 0.65366 0.11724 0.34(2) 1.00000 Uiso H
C30 0.5461(3) 0.5966(9) 0.2960(7) 0.065(2) 1.00000 Uiso C
H31 0.55417 0.68556 0.36682 0.34(2) 1.00000 Uiso H
H32 0.54880 0.50258 0.37429 0.34(2) 1.00000 Uiso H
C33 0.6101(3) 0.5746(8) 0.2110(8) 0.065(2) 1.00000 Uiso C
H34 0.61041 0.66552 0.14562 0.34(2) 1.00000 Uiso H
H35 0.60649 0.48162 0.14954 0.34(2) 1.00000 Uiso H
C36 0.6798(4) 0.5725(9) 0.3070(8) 0.065(2) 1.00000 Uiso C
H37 0.68663 0.66411 0.36470 0.34(2) 1.00000 Uiso H
H38 0.67926 0.48311 0.37535 0.34(2) 1.00000 Uiso H
C39 0.7406(5) 0.5651(12) 0.2085(16) 0.065(2) 1.00000 Uiso C

loop_
_atom_type_symbol
_atom_type_scat_Cromer_Mann_a1
_atom_type_scat_Cromer_Mann_b1
_atom_type_scat_Cromer_Mann_a2
_atom_type_scat_Cromer_Mann_b2
_atom_type_scat_Cromer_Mann_a3
_atom_type_scat_Cromer_Mann_b3
_atom_type_scat_Cromer_Mann_a4
_atom_type_scat_Cromer_Mann_b4
_atom_type_scat_Cromer_Mann_c
_atom_type_scat_dispersion_real
_atom_type_scat_dispersion_imag
_atom_type_scat_source
o 3.04850 13.27710 2.28680 5.70110 1.54630 0.32390 0.86700 32.90890 0.25080 0.04700 0.03200 International_Tables_for_Crystallography_Vol.C(1991)_Tables_6.1.1.4_and_6.1.1.5
h 0.49300 10.51090 0.32291 26.12570 0.14019 3.14236 0.04081 57.79970 0.00304 0.00000 0.00000 International_Tables_for_Crystallography_Vol.C(1991)_Tables_6.1.1.4_and_6.1.1.5
n 12.21260 0.00570 3.13220 9.89330 2.01250 28.99750 1.16630 0.58260 -11.52900 0.02900 0.01800 International_Tables_for_Crystallography_Vol.C(1991)_Tables_6.1.1.4_and_6.1.1.5
c 2.31000 20.84390 1.02000 10.20750 1.58860 0.56870 0.86500 51.65120 0.21560 0.01700 0.00900 International_Tables_for_Crystallography_Vol.C(1991)_Tables_6.1.1.4_and_6.1.1.5

loop_
_geom_angle_atom_site_label_1
_geom_angle_atom_site_label_2
_geom_angle_atom_site_label_3
_geom_angle
H4 O3 N7 109.6
H6 N5 C19 116.9
H6 N5 C20 108.5
C19 N5 C20 126.7(7)
O3 N7 H8 128.6
O3 N7 C39 120.7(11)
H8 N7 C39 109.1
H10 C9 C11 120.0
H10 C9 C19 120.4
C11 C9 C19 117.7(3)
C9 C11 H12 118.7
C9 C11 C13 121.0(3)
H12 C11 C13 119.1
C11 C13 H14 117.8
C11 C13 C15 118.9(2)
H14 C13 C15 121.5
C13 C15 H16 117.5
C13 C15 C17 120.7(2)
H16 C15 C17 121.3
C15 C17 H18 120.5
C15 C17 C19 117.4(3)
H18 C17 C19 118.0
N5 C19 C9 118.8(4)
N5 C19 C17 117.3(3)
C9 C19 C17 122.6(2)
O1 C20 N5 122.9(10)
H22 C21 H23 108.6
H22 C21 C24 109.3
H23 C21 C24 112.4
C21 C24 H25 106.8
C21 C24 H26 110.2
H25 C24 H26 106.9
H28 C27 H29 116.0
H28 C27 C30 108.1
H29 C27 C30 105.0
C27 C30 H31 119.0
C27 C30 H32 110.2
H31 C30 H32 98.8
H34 C33 H35 108.1
H37 C36 H38 107.8
O2 C39 N7 120.5(12)

loop_
_geom_bond_atom_site_label_1
_geom_bond_atom_site_label_2
_geom_bond_distance
O1 C20 1.220(12)
O2 C39 1.230(13)
O3 H4 0.886
O3 N7 1.413(11)
H4 O3 0.886
N5 H6 0.844
N5 C19 1.430(4)
N5 C20 1.360(10)
H6 N5 0.844
N7 O3 1.413(11)
N7 H8 0.828
N7 C39 1.298(13)
H8 N7 0.828
C9 H10 0.938
C9 C11 1.385(3)
C9 C19 1.383(3)
H10 C9 0.938
C11 C9 1.385(3)
C11 H12 0.9342
C11 C13 1.391(3)
H12 C11 0.9342
C13 C11 1.391(3)
C13 H14 0.9278
C13 C15 1.377(3)
H14 C13 0.9278
C15 C13 1.377(3)
C15 H16 0.931
C15 C17 1.399(3)
H16 C15 0.931
C17 C15 1.399(3)
C17 H18 0.933
C17 C19 1.395(2)
H18 C17 0.933
C19 N5 1.430(4)
C19 C9 1.383(3)
C19 C17 1.395(2)
C20 O1 1.220(12)
C20 N5 1.360(10)
C20 C21 1.522(11)
C21 C20 1.522(11)
C21 H22 0.979
C21 H23 0.968
C21 C24 1.462(9)
H22 C21 0.979
H23 C21 0.968
C24 C21 1.462(9)
C24 H25 0.988
C24 H26 0.974
C24 C27 1.505(10)
H25 C24 0.988
H26 C24 0.974
C27 C24 1.505(10)
C27 H28 0.945
C27 H29 0.937
C27 C30 1.493(8)
H28 C27 0.945
H29 C27 0.937
C30 C27 1.494(8)
C30 H31 0.988
C30 H32 1.058
C30 C33 1.513(9)
H31 C30 0.988
H32 C30 1.058
C33 C30 1.513(9)
C33 H34 0.967
C33 H35 0.959
C33 C36 1.539(9)
H34 C33 0.967
H35 C33 0.959
C36 C33 1.539(10)
C36 H37 0.935
C36 H38 0.973
C36 C39 1.524(14)
H37 C36 0.935
H38 C36 0.973
C39 O2 1.230(13)
C39 N7 1.298(13)
C39 C36 1.524(14)
